data_4305515
loop_
_publ_author_name
'Karsten Krogh-Jespersen'
'Robert T. Stibrany'
'Elizabeth John'
'John D. Westbrook'
'Thomas J. Emge'
'Michael J. Clarke'
'Joseph A. Potenza'
'Harvey J. Schugar'

_publ_contact_author
;
  Joseph A. Potenza
  Department of Chemistry and Chemical Biology
  Rutgers, The State University of New Jersey
  610 Taylor Road
  Piscataway, New Jersey 08801 USA
;
_publ_contact_author_email potenza@rutchem.com
_publ_section_title
;
Solid-State Changes in Ligand-to-Metal Charge-Transfer Spectra of
(NH3)5RuIII(2,4-dihydroxybenzoate) and (NH3)5RuIII(xanthine) Chromophores
;
_journal_name_full 'Inorganic Chemistry'
_journal_page_first 9813
_journal_page_last 9827
_journal_paper_doi 10.1021/ic800511g
_journal_volume 47
_journal_year 2008
_chemical_formula_moiety '2(C7 H20 N5 O4 Ru),C3 H7 N O, 2(O4 S)'
_chemical_formula_sum 'C17 H47 N11 O17 Ru2 S2'
_chemical_formula_weight 943.94
_chemical_name_common 2
_chemical_name_systematic
; 
 [(NH~3~)~5~Ru(III)(2,4-dihydroxybenzoate)]^.^SO~4~^.^0.5(CH~3~)~2~NCHO 
;
_space_group_IT_number 1
_symmetry_cell_setting triclinic
_symmetry_space_group_name_Hall 'P 1'
_symmetry_space_group_name_H-M 'P 1'
_atom_sites_solution_hydrogens geom
_atom_sites_solution_primary direct
_atom_sites_solution_secondary difmap
_audit_creation_method SHELXL-97
_cell_angle_alpha 90.970(10)
_cell_angle_beta 93.920(10)
_cell_angle_gamma 80.923(8)
_cell_formula_units_Z 1
_cell_length_a 9.6174(8)
_cell_length_b 12.864(2)
_cell_length_c 7.3320(10)
_cell_measurement_reflns_used 25
_cell_measurement_temperature 298(1)
_cell_measurement_theta_max 18.7
_cell_measurement_theta_min 12.1
_cell_volume 893.6(2)
_computing_cell_refinement 'Enraf-Nonius SDP (1985)'
_computing_data_collection 'Enraf-Nonius SDP (1985)'
_computing_data_reduction 'CAD-4-PC (Enraf-Nonius, 1993)'
_computing_molecular_graphics 'ORTEPIII (Burnett & Johnson, 1996), ORTEP32 (Farrugia, 1997)'
_computing_publication_material 'SHELXTL (Bruker, 2000)'
_computing_structure_refinement 'SHELXL-97 (Sheldrick, 1997)'
_computing_structure_solution 'SHELXS-97 (Sheldrick, 1990)'
_diffrn_ambient_temperature 298(1)
_diffrn_measured_fraction_theta_full 0.925
_diffrn_measured_fraction_theta_max 0.925
_diffrn_measurement_device_type 'Enraf-Nonius CAD-4'
_diffrn_measurement_method 'scintillation counter'
_diffrn_radiation_monochromator graphite
_diffrn_radiation_source 'fine-focus sealed tube'
_diffrn_radiation_type MoK\a
_diffrn_radiation_wavelength 0.71073
_diffrn_reflns_av_R_equivalents 0.6316
_diffrn_reflns_av_sigmaI/netI 0.0312
_diffrn_reflns_limit_h_max 10
_diffrn_reflns_limit_h_min 0
_diffrn_reflns_limit_k_max 13
_diffrn_reflns_limit_k_min -13
_diffrn_reflns_limit_l_max 7
_diffrn_reflns_limit_l_min -7
_diffrn_reflns_number 2302
_diffrn_reflns_theta_full 22.47
_diffrn_reflns_theta_max 22.47
_diffrn_reflns_theta_min 2.15
_diffrn_standards_decay_% 0.7
_diffrn_standards_interval_count 300
_diffrn_standards_number 3
_exptl_absorpt_coefficient_mu 1.045
_exptl_absorpt_correction_T_max 1.00
_exptl_absorpt_correction_T_min 0.87
_exptl_absorpt_correction_type psi-scan
_exptl_absorpt_process_details '(North et al., 1968)'
_exptl_crystal_colour yellow
_exptl_crystal_density_diffrn 1.754
_exptl_crystal_density_meas 1.75(1)
_exptl_crystal_density_method 'floatation in mixture of 1,2-dibromoethane/heptane'
_exptl_crystal_description plate
_exptl_crystal_F_000 482
_exptl_crystal_size_max 0.32
_exptl_crystal_size_mid 0.25
_exptl_crystal_size_min 0.15
_refine_diff_density_max 0.822
_refine_diff_density_min -0.353
_refine_diff_density_rms 0.070
_refine_ls_extinction_method none
_refine_ls_goodness_of_fit_ref 1.000
_refine_ls_hydrogen_treatment mixed
_refine_ls_matrix_type full
_refine_ls_number_parameters 458
_refine_ls_number_reflns 2301
_refine_ls_number_restraints 3
_refine_ls_restrained_S_all 0.999
_refine_ls_R_factor_all 0.0298
_refine_ls_R_factor_gt 0.0283
_refine_ls_shift/su_max 0.001
_refine_ls_shift/su_mean 0.000
_refine_ls_structure_factor_coef Fsqd
_refine_ls_weighting_details 'calc w=1/[\s^2^(Fo^2^)+(0.0410P)^2^+1.2455P] where P=(Fo^2^+2Fc^2^)/3'
_refine_ls_weighting_scheme calc
_refine_ls_wR_factor_gt 0.0659
_refine_ls_wR_factor_ref 0.0668
_reflns_number_gt 2231
_reflns_number_total 2301
_reflns_threshold_expression I>2\s(I)
_cod_data_source_file ic800511g_si_001_5.cif
_cod_data_source_block ruyel
_cod_database_code 4305515

loop_
_symmetry_equiv_pos_as_xyz
'x, y, z'

loop_
_atom_site_label
_atom_site_type_symbol
_atom_site_fract_x
_atom_site_fract_y
_atom_site_fract_z
_atom_site_U_iso_or_equiv
_atom_site_adp_type
_atom_site_occupancy
_atom_site_symmetry_multiplicity
_atom_site_calc_flag
_atom_site_refinement_flags
_atom_site_disorder_assembly
_atom_site_disorder_group
Ru1 Ru 0.28105(6) 0.32181(5) 0.20351(8) 0.0230(3) Uani 1 1 d . . .
N1 N 0.3120(17) 0.4771(11) 0.2123(19) 0.042(4) Uani 1 1 d . . .
H1A H 0.2736 0.5087 0.3098 0.063 Uiso 1 1 calc R . .
H1B H 0.2716 0.5097 0.1115 0.063 Uiso 1 1 calc R . .
H1C H 0.4041 0.4799 0.2192 0.063 Uiso 1 1 calc R . .
N2 N 0.4387(13) 0.2993(9) 0.4209(15) 0.033(4) Uani 1 1 d . . .
H2A H 0.4390 0.2370 0.4721 0.049 Uiso 1 1 calc R . .
H2B H 0.4208 0.3500 0.5040 0.049 Uiso 1 1 calc R . .
H2C H 0.5226 0.3014 0.3781 0.049 Uiso 1 1 calc R . .
N3 N 0.4312(14) 0.2947(10) 0.0078(15) 0.033(3) Uani 1 1 d . . .
H3A H 0.5173 0.2903 0.0628 0.050 Uiso 1 1 calc R . .
H3B H 0.4171 0.3475 -0.0715 0.050 Uiso 1 1 calc R . .
H3C H 0.4231 0.2347 -0.0512 0.050 Uiso 1 1 calc R . .
N4 N 0.1242(14) 0.3462(10) -0.0103(17) 0.035(4) Uani 1 1 d . . .
H4B H 0.1428 0.2973 -0.0963 0.053 Uiso 1 1 calc R . .
H4C H 0.1223 0.4096 -0.0578 0.053 Uiso 1 1 calc R . .
H4D H 0.0408 0.3420 0.0323 0.053 Uiso 1 1 calc R . .
N5 N 0.1282(15) 0.3498(10) 0.3950(19) 0.039(4) Uani 1 1 d . . .
H5A H 0.0515 0.3898 0.3452 0.058 Uiso 1 1 calc R . .
H5B H 0.1619 0.3827 0.4920 0.058 Uiso 1 1 calc R . .
H5C H 0.1059 0.2888 0.4295 0.058 Uiso 1 1 calc R . .
O1 O 0.2646(12) 0.1664(9) 0.2272(14) 0.035(3) Uani 1 1 d . . .
O2 O 0.2794(8) 0.1143(6) -0.0627(10) 0.0470(19) Uani 1 1 d . . .
O3 O 0.2475(12) -0.0769(8) -0.1499(12) 0.067(3) Uani 1 1 d . . .
H3 H 0.2756 -0.0210 -0.1655 0.100 Uiso 1 1 calc R . .
O4 O 0.1542(13) -0.3011(6) 0.3010(13) 0.069(3) Uani 1 1 d . . .
H4A H 0.1947 -0.3227 0.3984 0.104 Uiso 1 1 calc R . .
C1 C 0.2638(10) 0.0970(8) 0.1026(16) 0.037(3) Uani 1 1 d . . .
C2 C 0.2440(11) -0.0093(8) 0.1577(15) 0.025(2) Uani 1 1 d . . .
C3 C 0.2323(10) -0.0891(8) 0.0288(13) 0.034(2) Uani 1 1 d . . .
C4 C 0.2029(11) -0.1866(8) 0.0783(15) 0.041(3) Uani 1 1 d . . .
H4 H 0.1907 -0.2375 -0.0104 0.049 Uiso 1 1 calc R . .
C5 C 0.1918(17) -0.2076(8) 0.2610(18) 0.044(3) Uani 1 1 d . . .
C6 C 0.2146(13) -0.1324(8) 0.3945(15) 0.041(3) Uani 1 1 d . . .
H6 H 0.2123 -0.1489 0.5171 0.049 Uiso 1 1 calc R . .
C7 C 0.2408(13) -0.0333(10) 0.3480(16) 0.037(3) Uani 1 1 d . . .
H7 H 0.2559 0.0163 0.4379 0.044 Uiso 1 1 calc R . .
S1 S 0.7363(4) 0.4391(3) 0.2847(5) 0.0305(10) Uani 1 1 d . . .
O5 O 0.6745(11) 0.3484(8) 0.2422(13) 0.072(3) Uani 1 1 d . . .
O6 O 0.8540(12) 0.4437(8) 0.1707(15) 0.047(3) Uani 1 1 d . . .
O7 O 0.6336(11) 0.5317(8) 0.2669(13) 0.074(4) Uani 1 1 d . . .
O8 O 0.7999(9) 0.4272(6) 0.4732(10) 0.043(2) Uani 1 1 d . . .
Ru2 Ru 0.71994(6) 0.67832(5) 0.79592(8) 0.0236(3) Uani 1 1 d . . .
N6 N 0.6841(13) 0.5213(9) 0.8081(18) 0.028(3) Uani 1 1 d . . .
H6A H 0.6959 0.4907 0.6993 0.042 Uiso 1 1 calc R . .
H6B H 0.5963 0.5203 0.8387 0.042 Uiso 1 1 calc R . .
H6C H 0.7448 0.4866 0.8915 0.042 Uiso 1 1 calc R . .
N7 N 0.8763(15) 0.6529(10) 1.0114(16) 0.039(4) Uani 1 1 d . . .
H7A H 0.9595 0.6304 0.9667 0.058 Uiso 1 1 calc R . .
H7B H 0.8557 0.6048 1.0866 0.058 Uiso 1 1 calc R . .
H7C H 0.8800 0.7129 1.0725 0.058 Uiso 1 1 calc R . .
N8 N 0.5650(14) 0.7205(11) 0.9883(19) 0.046(4) Uani 1 1 d . . .
H8A H 0.5263 0.7875 0.9726 0.069 Uiso 1 1 calc R . .
H8B H 0.6053 0.7118 1.1011 0.069 Uiso 1 1 calc R . .
H8C H 0.4985 0.6797 0.9717 0.069 Uiso 1 1 calc R . .
N9 N 0.5661(14) 0.7037(10) 0.5773(18) 0.044(4) Uani 1 1 d . . .
H9A H 0.5559 0.7705 0.5421 0.065 Uiso 1 1 calc R . .
H9B H 0.4844 0.6897 0.6128 0.065 Uiso 1 1 calc R . .
H9C H 0.5930 0.6615 0.4843 0.065 Uiso 1 1 calc R . .
N10 N 0.8718(14) 0.6375(10) 0.6031(17) 0.034(3) Uani 1 1 d . . .
H10A H 0.8620 0.6873 0.5183 0.051 Uiso 1 1 calc R . .
H10B H 0.8599 0.5764 0.5505 0.051 Uiso 1 1 calc R . .
H10C H 0.9578 0.6316 0.6589 0.051 Uiso 1 1 calc R . .
O9 O 0.7736(11) 0.8237(8) 0.7873(15) 0.033(3) Uani 1 1 d . . .
O10 O 0.5558(7) 0.9199(5) 0.7521(11) 0.0484(19) Uani 1 1 d . . .
O11 O 0.5282(7) 1.1188(5) 0.7034(11) 0.0402(17) Uani 1 1 d . . .
H11A H 0.5024 1.0672 0.7468 0.060 Uiso 1 1 calc R . .
O12 O 0.9467(8) 1.2653(6) 0.6496(11) 0.0443(19) Uani 1 1 d . . .
H12 H 0.8946 1.3098 0.5875 0.066 Uiso 1 1 calc R . .
C8 C 0.6858(11) 0.9118(8) 0.7571(13) 0.033(2) Uani 1 1 d . . .
C9 C 0.7524(12) 1.0075(8) 0.7349(16) 0.021(3) Uani 1 1 d . . .
C10 C 0.6721(10) 1.1044(7) 0.7090(12) 0.028(2) Uani 1 1 d . . .
C11 C 0.7364(12) 1.1926(8) 0.6830(15) 0.028(3) Uani 1 1 d . . .
H11 H 0.6812 1.2585 0.6687 0.034 Uiso 1 1 calc R . .
C12 C 0.8781(12) 1.1828(8) 0.6784(15) 0.031(3) Uani 1 1 d . . .
C13 C 0.9632(11) 1.0866(8) 0.7059(14) 0.041(3) Uani 1 1 d . . .
H13 H 1.0608 1.0806 0.7051 0.049 Uiso 1 1 calc R . .
C14 C 0.8995(10) 0.9987(7) 0.7350(14) 0.035(2) Uani 1 1 d . . .
H14 H 0.9553 0.9335 0.7548 0.042 Uiso 1 1 calc R . .
S2 S 0.2682(5) 0.5522(3) 0.7381(6) 0.0306(10) Uani 1 1 d . . .
O13 O 0.259(2) 0.622(2) 0.600(4) 0.278(16) Uani 1 1 d . . .
O14 O 0.1447(14) 0.5624(10) 0.8482(17) 0.061(4) Uani 1 1 d . . .
O15 O 0.3058(15) 0.4431(10) 0.689(2) 0.115(5) Uani 1 1 d . . .
O16 O 0.3837(11) 0.5692(13) 0.8644(17) 0.123(5) Uani 1 1 d . . .
O17 O 0.7522(12) 0.8166(7) 0.3031(13) 0.075(3) Uani 1 1 d . . .
C15 C 0.8160(14) 0.8946(12) 0.2742(18) 0.066(4) Uani 1 1 d . . .
H15A H 0.9141 0.8815 0.2780 0.080 Uiso 1 1 calc R . .
N11 N 0.7545(10) 0.9906(8) 0.2401(13) 0.052(3) Uani 1 1 d . . .
C16 C 0.840(2) 1.0761(13) 0.215(2) 0.092(6) Uani 1 1 d . . .
H16A H 0.9386 1.0474 0.2277 0.138 Uiso 1 1 calc R . .
H16B H 0.8192 1.1298 0.3060 0.138 Uiso 1 1 calc R . .
H16C H 0.8173 1.1059 0.0956 0.138 Uiso 1 1 calc R . .
C17 C 0.6038(14) 1.0159(13) 0.2277(19) 0.082(4) Uani 1 1 d . . .
H17A H 0.5667 0.9845 0.3279 0.122 Uiso 1 1 calc R . .
H17B H 0.5669 0.9892 0.1144 0.122 Uiso 1 1 calc R . .
H17C H 0.5767 1.0909 0.2323 0.122 Uiso 1 1 calc R . .

loop_
_atom_site_aniso_label
_atom_site_aniso_U_11
_atom_site_aniso_U_22
_atom_site_aniso_U_33
_atom_site_aniso_U_23
_atom_site_aniso_U_13
_atom_site_aniso_U_12
Ru1 0.0224(7) 0.0250(7) 0.0217(6) 0.0000(5) 0.0015(5) -0.0038(5)
N1 0.062(10) 0.042(8) 0.022(6) -0.003(6) 0.003(6) -0.008(7)
N2 0.037(9) 0.041(8) 0.015(6) 0.008(6) -0.004(6) 0.009(7)
N3 0.040(8) 0.033(6) 0.024(7) -0.005(5) 0.005(6) 0.000(6)
N4 0.030(9) 0.031(8) 0.045(9) -0.003(7) 0.007(7) -0.003(7)
N5 0.039(9) 0.031(7) 0.045(9) 0.002(6) 0.002(7) -0.001(6)
O1 0.041(6) 0.029(6) 0.037(6) 0.002(5) -0.005(4) -0.010(5)
O2 0.063(5) 0.051(4) 0.031(4) 0.005(3) 0.001(4) -0.022(4)
O3 0.085(7) 0.065(6) 0.058(7) -0.010(5) 0.014(6) -0.031(6)
O4 0.108(9) 0.024(4) 0.078(7) -0.002(4) -0.002(6) -0.021(5)
C1 0.019(5) 0.039(6) 0.053(8) 0.003(6) 0.001(5) -0.006(5)
C2 0.030(5) 0.033(6) 0.014(5) -0.002(5) -0.007(5) -0.010(4)
C3 0.023(5) 0.050(6) 0.030(6) -0.005(5) 0.007(4) -0.007(5)
C4 0.049(7) 0.030(5) 0.046(7) -0.011(5) 0.016(5) -0.011(5)
C5 0.062(10) 0.008(5) 0.059(10) -0.008(5) 0.006(8) 0.003(6)
C6 0.063(8) 0.028(6) 0.030(6) 0.006(5) -0.001(6) -0.003(6)
C7 0.038(7) 0.043(8) 0.029(7) -0.002(6) 0.004(6) -0.004(6)
S1 0.025(2) 0.037(2) 0.030(2) 0.0027(16) 0.0052(17) -0.0040(17)
O5 0.086(7) 0.085(7) 0.061(6) -0.004(5) 0.007(6) -0.062(6)
O6 0.027(6) 0.056(7) 0.059(7) 0.023(6) 0.029(5) 0.003(5)
O7 0.065(7) 0.081(7) 0.060(6) 0.035(6) 0.012(5) 0.049(6)
O8 0.065(5) 0.038(4) 0.021(4) -0.009(3) -0.004(4) 0.007(4)
Ru2 0.0238(7) 0.0205(6) 0.0268(7) 0.0021(5) 0.0018(6) -0.0045(5)
N6 0.024(7) 0.022(6) 0.038(7) 0.004(5) 0.000(6) -0.005(5)
N7 0.044(10) 0.043(9) 0.030(8) 0.008(7) -0.015(7) -0.014(8)
N8 0.023(8) 0.057(9) 0.058(9) -0.009(7) 0.006(7) -0.006(6)
N9 0.037(9) 0.041(9) 0.058(10) 0.006(7) -0.006(8) -0.025(7)
N10 0.036(8) 0.039(7) 0.031(7) 0.000(6) 0.010(7) -0.015(6)
O9 0.028(5) 0.022(5) 0.051(6) 0.001(4) 0.007(4) -0.002(4)
O10 0.025(4) 0.036(4) 0.088(6) 0.007(4) 0.009(4) -0.010(3)
O11 0.027(4) 0.028(4) 0.066(5) 0.010(3) 0.006(3) -0.004(3)
O12 0.040(4) 0.038(4) 0.057(5) 0.017(4) -0.007(4) -0.015(4)
C8 0.038(7) 0.033(7) 0.026(6) 0.004(5) -0.005(5) -0.005(5)
C9 0.032(6) 0.022(6) 0.009(6) -0.006(5) -0.006(6) -0.005(4)
C10 0.035(6) 0.024(5) 0.026(5) -0.001(4) 0.001(4) -0.005(5)
C11 0.035(7) 0.020(6) 0.031(6) 0.003(5) -0.006(5) -0.010(5)
C12 0.040(7) 0.026(6) 0.027(6) 0.001(5) -0.005(5) -0.008(6)
C13 0.024(5) 0.046(7) 0.056(7) 0.007(5) 0.003(5) -0.013(5)
C14 0.030(6) 0.027(5) 0.047(6) 0.001(4) -0.004(5) -0.002(4)
S2 0.036(2) 0.0311(19) 0.0268(19) 0.0003(15) 0.0064(17) -0.0084(17)
O13 0.20(2) 0.31(3) 0.30(3) 0.29(3) 0.11(2) 0.09(2)
O14 0.046(8) 0.081(9) 0.054(7) -0.001(6) 0.006(6) -0.006(7)
O15 0.108(11) 0.102(9) 0.142(12) -0.078(8) 0.053(9) -0.028(8)
O16 0.056(7) 0.224(15) 0.106(9) -0.078(10) 0.025(7) -0.073(9)
O17 0.110(8) 0.047(5) 0.067(6) -0.005(4) 0.004(6) -0.006(5)
C15 0.041(8) 0.086(11) 0.060(9) -0.004(7) -0.004(6) 0.023(8)
N11 0.051(6) 0.060(7) 0.036(5) -0.003(5) 0.002(5) 0.015(5)
C16 0.118(15) 0.078(11) 0.091(13) -0.023(9) 0.012(12) -0.049(11)
C17 0.057(9) 0.113(12) 0.066(9) -0.008(8) 0.013(7) 0.015(8)

loop_
_atom_type_symbol
_atom_type_description
_atom_type_scat_dispersion_real
_atom_type_scat_dispersion_imag
_atom_type_scat_source
C C 0.0033 0.0016 'International Tables Vol C Tables 4.2.6.8 and 6.1.1.4'
H H 0.0000 0.0000 'International Tables Vol C Tables 4.2.6.8 and 6.1.1.4'
N N 0.0061 0.0033 'International Tables Vol C Tables 4.2.6.8 and 6.1.1.4'
O O 0.0106 0.0060 'International Tables Vol C Tables 4.2.6.8 and 6.1.1.4'
S S 0.1246 0.1234 'International Tables Vol C Tables 4.2.6.8 and 6.1.1.4'
Ru Ru -1.2594 0.8363 'International Tables Vol C Tables 4.2.6.8 and 6.1.1.4'

loop_
_geom_angle_atom_site_label_1
_geom_angle_atom_site_label_2
_geom_angle_atom_site_label_3
_geom_angle
_geom_angle_site_symmetry_1
_geom_angle_site_symmetry_3
_geom_angle_publ_flag
O1 Ru1 N1 172.6(5) . . ?
O1 Ru1 N5 86.1(5) . . ?
N1 Ru1 N5 91.9(6) . . ?
O1 Ru1 N3 94.1(5) . . ?
N1 Ru1 N3 88.0(6) . . ?
N5 Ru1 N3 178.9(6) . . ?
O1 Ru1 N4 93.3(5) . . ?
N1 Ru1 N4 93.9(5) . . ?
N5 Ru1 N4 90.5(5) . . ?
N3 Ru1 N4 88.4(5) . . ?
O1 Ru1 N2 87.4(5) . . ?
N1 Ru1 N2 85.4(5) . . ?
N5 Ru1 N2 89.1(5) . . ?
N3 Ru1 N2 92.0(5) . . ?
N4 Ru1 N2 179.2(5) . . ?
Ru1 N1 H1A 109.5 . . ?
Ru1 N1 H1B 109.5 . . ?
H1A N1 H1B 109.5 . . ?
Ru1 N1 H1C 109.5 . . ?
H1A N1 H1C 109.5 . . ?
H1B N1 H1C 109.5 . . ?
Ru1 N2 H2A 109.5 . . ?
Ru1 N2 H2B 109.5 . . ?
H2A N2 H2B 109.5 . . ?
Ru1 N2 H2C 109.5 . . ?
H2A N2 H2C 109.5 . . ?
H2B N2 H2C 109.5 . . ?
Ru1 N3 H3A 109.5 . . ?
Ru1 N3 H3B 109.5 . . ?
H3A N3 H3B 109.5 . . ?
Ru1 N3 H3C 109.5 . . ?
H3A N3 H3C 109.5 . . ?
H3B N3 H3C 109.5 . . ?
Ru1 N4 H4B 109.5 . . ?
Ru1 N4 H4C 109.5 . . ?
H4B N4 H4C 109.5 . . ?
Ru1 N4 H4D 109.5 . . ?
H4B N4 H4D 109.5 . . ?
H4C N4 H4D 109.5 . . ?
Ru1 N5 H5A 109.5 . . ?
Ru1 N5 H5B 109.5 . . ?
H5A N5 H5B 109.5 . . ?
Ru1 N5 H5C 109.5 . . ?
H5A N5 H5C 109.5 . . ?
H5B N5 H5C 109.5 . . ?
C1 O1 Ru1 128.6(9) . . ?
C3 O3 H3 109.5 . . ?
C5 O4 H4A 109.5 . . ?
O2 C1 O1 123.5(10) . . ?
O2 C1 C2 119.3(9) . . ?
O1 C1 C2 117.1(10) . . ?
C3 C2 C7 118.5(10) . . ?
C3 C2 C1 121.4(9) . . ?
C7 C2 C1 120.0(9) . . ?
O3 C3 C4 115.7(9) . . ?
O3 C3 C2 122.7(10) . . ?
C4 C3 C2 121.6(9) . . ?
C5 C4 C3 119.5(9) . . ?
C5 C4 H4 120.2 . . ?
C3 C4 H4 120.2 . . ?
O4 C5 C4 117.2(11) . . ?
O4 C5 C6 122.7(11) . . ?
C4 C5 C6 120.1(10) . . ?
C7 C6 C5 121.4(10) . . ?
C7 C6 H6 119.3 . . ?
C5 C6 H6 119.3 . . ?
C6 C7 C2 118.5(11) . . ?
C6 C7 H7 120.8 . . ?
C2 C7 H7 120.8 . . ?
O5 S1 O7 110.8(8) . . ?
O5 S1 O6 110.5(7) . . ?
O7 S1 O6 111.5(6) . . ?
O5 S1 O8 107.3(6) . . ?
O7 S1 O8 111.2(6) . . ?
O6 S1 O8 105.3(6) . . ?
O9 Ru2 N7 84.8(5) . . ?
O9 Ru2 N9 94.9(5) . . ?
N7 Ru2 N9 179.1(6) . . ?
O9 Ru2 N10 85.3(5) . . ?
N7 Ru2 N10 90.9(5) . . ?
N9 Ru2 N10 88.1(5) . . ?
O9 Ru2 N6 174.7(5) . . ?
N7 Ru2 N6 91.3(5) . . ?
N9 Ru2 N6 89.0(5) . . ?
N10 Ru2 N6 91.3(5) . . ?
O9 Ru2 N8 94.6(5) . . ?
N7 Ru2 N8 89.7(6) . . ?
N9 Ru2 N8 91.2(5) . . ?
N10 Ru2 N8 179.3(6) . . ?
N6 Ru2 N8 89.0(5) . . ?
Ru2 N6 H6A 109.5 . . ?
Ru2 N6 H6B 109.5 . . ?
H6A N6 H6B 109.5 . . ?
Ru2 N6 H6C 109.5 . . ?
H6A N6 H6C 109.5 . . ?
H6B N6 H6C 109.5 . . ?
Ru2 N7 H7A 109.5 . . ?
Ru2 N7 H7B 109.5 . . ?
H7A N7 H7B 109.5 . . ?
Ru2 N7 H7C 109.5 . . ?
H7A N7 H7C 109.5 . . ?
H7B N7 H7C 109.5 . . ?
Ru2 N8 H8A 109.5 . . ?
Ru2 N8 H8B 109.5 . . ?
H8A N8 H8B 109.5 . . ?
Ru2 N8 H8C 109.5 . . ?
H8A N8 H8C 109.5 . . ?
H8B N8 H8C 109.5 . . ?
Ru2 N9 H9A 109.5 . . ?
Ru2 N9 H9B 109.5 . . ?
H9A N9 H9B 109.5 . . ?
Ru2 N9 H9C 109.5 . . ?
H9A N9 H9C 109.5 . . ?
H9B N9 H9C 109.5 . . ?
Ru2 N10 H10A 109.5 . . ?
Ru2 N10 H10B 109.5 . . ?
H10A N10 H10B 109.5 . . ?
Ru2 N10 H10C 109.5 . . ?
H10A N10 H10C 109.5 . . ?
H10B N10 H10C 109.5 . . ?
C8 O9 Ru2 125.8(9) . . ?
C10 O11 H11A 109.5 . . ?
C12 O12 H12 109.5 . . ?
O10 C8 O9 124.6(10) . . ?
O10 C8 C9 119.6(10) . . ?
O9 C8 C9 115.7(10) . . ?
C10 C9 C14 118.8(10) . . ?
C10 C9 C8 121.1(10) . . ?
C14 C9 C8 120.0(9) . . ?
O11 C10 C9 122.2(9) . . ?
O11 C10 C11 117.6(8) . . ?
C9 C10 C11 120.2(10) . . ?
C12 C11 C10 120.5(10) . . ?
C12 C11 H11 119.8 . . ?
C10 C11 H11 119.8 . . ?
C11 C12 O12 123.3(10) . . ?
C11 C12 C13 121.1(10) . . ?
O12 C12 C13 115.7(10) . . ?
C12 C13 C14 118.5(9) . . ?
C12 C13 H13 120.7 . . ?
C14 C13 H13 120.7 . . ?
C13 C14 C9 120.8(9) . . ?
C13 C14 H14 119.6 . . ?
C9 C14 H14 119.6 . . ?
O13 S2 O16 108.2(15) . . ?
O13 S2 O15 115.9(15) . . ?
O16 S2 O15 102.4(9) . . ?
O13 S2 O14 115.5(10) . . ?
O16 S2 O14 105.1(7) . . ?
O15 S2 O14 108.3(8) . . ?
O17 C15 N11 125.2(12) . . ?
O17 C15 H15A 117.4 . . ?
N11 C15 H15A 117.4 . . ?
C15 N11 C17 120.4(13) . . ?
C15 N11 C16 120.6(13) . . ?
C17 N11 C16 119.0(13) . . ?
N11 C16 H16A 109.5 . . ?
N11 C16 H16B 109.5 . . ?
H16A C16 H16B 109.5 . . ?
N11 C16 H16C 109.5 . . ?
H16A C16 H16C 109.5 . . ?
H16B C16 H16C 109.5 . . ?
N11 C17 H17A 109.5 . . ?
N11 C17 H17B 109.5 . . ?
H17A C17 H17B 109.5 . . ?
N11 C17 H17C 109.5 . . ?
H17A C17 H17C 109.5 . . ?
H17B C17 H17C 109.5 . . ?

loop_
_geom_bond_atom_site_label_1
_geom_bond_atom_site_label_2
_geom_bond_distance
_geom_bond_site_symmetry_2
_geom_bond_publ_flag
Ru1 O1 2.042(11) . ?
Ru1 N1 2.065(14) . ?
Ru1 N5 2.088(14) . ?
Ru1 N3 2.091(12) . ?
Ru1 N4 2.091(13) . ?
Ru1 N2 2.114(11) . ?
N1 H1A 0.8900 . ?
N1 H1B 0.8900 . ?
N1 H1C 0.8900 . ?
N2 H2A 0.8900 . ?
N2 H2B 0.8900 . ?
N2 H2C 0.8900 . ?
N3 H3A 0.8900 . ?
N3 H3B 0.8900 . ?
N3 H3C 0.8900 . ?
N4 H4B 0.8900 . ?
N4 H4C 0.8900 . ?
N4 H4D 0.8900 . ?
N5 H5A 0.8900 . ?
N5 H5B 0.8900 . ?
N5 H5C 0.8900 . ?
O1 C1 1.267(16) . ?
O2 C1 1.258(13) . ?
O3 C3 1.343(12) . ?
O3 H3 0.8200 . ?
O4 C5 1.352(14) . ?
O4 H4A 0.8200 . ?
C1 C2 1.476(14) . ?
C2 C3 1.396(14) . ?
C2 C7 1.437(14) . ?
C3 C4 1.388(14) . ?
C4 C5 1.385(16) . ?
C4 H4 0.9300 . ?
C5 C6 1.395(16) . ?
C6 C7 1.390(15) . ?
C6 H6 0.9300 . ?
C7 H7 0.9300 . ?
S1 O5 1.411(9) . ?
S1 O7 1.424(9) . ?
S1 O6 1.461(11) . ?
S1 O8 1.473(8) . ?
Ru2 O9 2.020(11) . ?
Ru2 N7 2.098(12) . ?
Ru2 N9 2.099(13) . ?
Ru2 N10 2.103(13) . ?
Ru2 N6 2.106(12) . ?
Ru2 N8 2.124(13) . ?
N6 H6A 0.8900 . ?
N6 H6B 0.8900 . ?
N6 H6C 0.8900 . ?
N7 H7A 0.8900 . ?
N7 H7B 0.8900 . ?
N7 H7C 0.8900 . ?
N8 H8A 0.8900 . ?
N8 H8B 0.8900 . ?
N8 H8C 0.8900 . ?
N9 H9A 0.8900 . ?
N9 H9B 0.8900 . ?
N9 H9C 0.8900 . ?
N10 H10A 0.8900 . ?
N10 H10B 0.8900 . ?
N10 H10C 0.8900 . ?
O9 C8 1.315(15) . ?
O10 C8 1.237(12) . ?
O11 C10 1.365(12) . ?
O11 H11A 0.8200 . ?
O12 C12 1.362(12) . ?
O12 H12 0.8200 . ?
C8 C9 1.491(15) . ?
C9 C10 1.367(14) . ?
C9 C14 1.401(15) . ?
C10 C11 1.397(13) . ?
C11 C12 1.352(16) . ?
C11 H11 0.9300 . ?
C12 C13 1.381(15) . ?
C13 C14 1.394(13) . ?
C13 H13 0.9300 . ?
C14 H14 0.9300 . ?
S2 O13 1.357(12) . ?
S2 O16 1.438(11) . ?
S2 O15 1.438(13) . ?
S2 O14 1.468(14) . ?
O17 C15 1.284(17) . ?
C15 N11 1.302(16) . ?
C15 H15A 0.9300 . ?
N11 C17 1.432(17) . ?
N11 C16 1.494(18) . ?
C16 H16A 0.9600 . ?
C16 H16B 0.9600 . ?
C16 H16C 0.9600 . ?
C17 H17A 0.9600 . ?
C17 H17B 0.9600 . ?
C17 H17C 0.9600 . ?

loop_
_geom_torsion_atom_site_label_1
_geom_torsion_atom_site_label_2
_geom_torsion_atom_site_label_3
_geom_torsion_atom_site_label_4
_geom_torsion
_geom_torsion_site_symmetry_1
_geom_torsion_site_symmetry_2
_geom_torsion_site_symmetry_3
_geom_torsion_site_symmetry_4
_geom_torsion_publ_flag
N5 Ru1 O1 C1 139.2(12) . . . . ?
N3 Ru1 O1 C1 -39.7(12) . . . . ?
N4 Ru1 O1 C1 48.9(12) . . . . ?
N2 Ru1 O1 C1 -131.5(12) . . . . ?
Ru1 O1 C1 O2 3.0(17) . . . . ?
Ru1 O1 C1 C2 -177.3(7) . . . . ?
O2 C1 C2 C3 -4.5(14) . . . . ?
O1 C1 C2 C3 175.7(10) . . . . ?
O2 C1 C2 C7 173.5(11) . . . . ?
O1 C1 C2 C7 -6.2(15) . . . . ?
C7 C2 C3 O3 -173.6(11) . . . . ?
C1 C2 C3 O3 4.5(15) . . . . ?
C7 C2 C3 C4 6.9(15) . . . . ?
C1 C2 C3 C4 -175.0(9) . . . . ?
O3 C3 C4 C5 177.1(12) . . . . ?
C2 C3 C4 C5 -3.3(16) . . . . ?
C3 C4 C5 O4 175.9(11) . . . . ?
C3 C4 C5 C6 -2(2) . . . . ?
O4 C5 C6 C7 -174.1(12) . . . . ?
C4 C5 C6 C7 4(2) . . . . ?
C5 C6 C7 C2 0.0(19) . . . . ?
C3 C2 C7 C6 -5.2(17) . . . . ?
C1 C2 C7 C6 176.7(10) . . . . ?
N7 Ru2 O9 C8 -141.4(11) . . . . ?
N9 Ru2 O9 C8 39.5(11) . . . . ?
N10 Ru2 O9 C8 127.3(11) . . . . ?
N8 Ru2 O9 C8 -52.1(10) . . . . ?
Ru2 O9 C8 O10 9.5(17) . . . . ?
Ru2 O9 C8 C9 -172.9(8) . . . . ?
O10 C8 C9 C10 -0.1(16) . . . . ?
O9 C8 C9 C10 -177.8(10) . . . . ?
O10 C8 C9 C14 -178.2(10) . . . . ?
O9 C8 C9 C14 4.1(15) . . . . ?
C14 C9 C10 O11 178.7(10) . . . . ?
C8 C9 C10 O11 0.5(16) . . . . ?
C14 C9 C10 C11 0.1(16) . . . . ?
C8 C9 C10 C11 -178.1(10) . . . . ?
O11 C10 C11 C12 -176.9(10) . . . . ?
C9 C10 C11 C12 1.7(16) . . . . ?
C10 C11 C12 O12 178.5(9) . . . . ?
C10 C11 C12 C13 -2.4(18) . . . . ?
C11 C12 C13 C14 1.3(17) . . . . ?
O12 C12 C13 C14 -179.6(9) . . . . ?
C12 C13 C14 C9 0.5(16) . . . . ?
C10 C9 C14 C13 -1.2(16) . . . . ?
C8 C9 C14 C13 177.0(10) . . . . ?
O17 C15 N11 C17 -2(2) . . . . ?
O17 C15 N11 C16 177.8(12) . . . . ?
